data_7153641
loop_
_publ_author_name
'Goggins, Sean'
'Rosevere, Eleanor'
'Bellini, Cl\'ement'
'Allen, Joseph C.'
'Marsh, Barrie J.'
'Mahon, Mary F.'
'Frost, Christopher G.'

_publ_section_title
;
 Silyl-protected dioxaborinanes: application in the Suzuki cross-coupling
 reaction.
;
_journal_issue 1
_journal_name_full 'Organic &amp; biomolecular chemistry'
_journal_page_first 47
_journal_page_last 52
_journal_paper_doi 10.1039/c3ob42099j
_journal_volume 12
_journal_year 2014
_chemical_formula_sum 'C15 H25 B O4 Si'
_chemical_formula_weight 308.25
_chemical_name_systematic
; 
 ? 
;
_space_group_IT_number 61
_symmetry_cell_setting orthorhombic
_symmetry_space_group_name_Hall '-P 2bc 2ac'
_symmetry_space_group_name_H-M 'P c a b'
_atom_sites_solution_hydrogens geom
_atom_sites_solution_primary direct
_atom_sites_solution_secondary difmap
_audit_creation_method SHELXL-97
_cell_angle_alpha 90.00
_cell_angle_beta 90.00
_cell_angle_gamma 90.00
_cell_formula_units_Z 8
_cell_length_a 12.5000(4)
_cell_length_b 12.6610(3)
_cell_length_c 22.0560(7)
_cell_measurement_reflns_used 12786
_cell_measurement_temperature 150(2)
_cell_measurement_theta_max 27.485
_cell_measurement_theta_min 2.910
_cell_volume 3490.64(18)
_computing_cell_refinement 'HKL Scalepack (Otwinowski & Minor 1997)'
_computing_data_collection 'Collect (Bruker AXS BV 1997-2004)'
_computing_data_reduction 'Denzo & Scalepack (Otwinowski, Minor 1997)'
_computing_molecular_graphics 'ORTEX (P.McArdle 1995)'
_computing_publication_material 'SHELXL-97/2 (Sheldrick 1997)'
_computing_structure_refinement 'SHELXL-97/2 (Sheldrick 1997)'
_computing_structure_solution 'SHELXS-97 (Sheldrick 1990)'
_diffrn_ambient_temperature 150(2)
_diffrn_measured_fraction_theta_full 0.994
_diffrn_measured_fraction_theta_max 0.994
_diffrn_measurement_device_type '95mm CCD camera on \k-goniostat'
_diffrn_measurement_method CCD
_diffrn_radiation_monochromator 'horizonally mounted graphite crystal'
_diffrn_radiation_source 'fine-focus sealed tube'
_diffrn_radiation_type MoK\a
_diffrn_radiation_wavelength 0.71073
_diffrn_reflns_av_R_equivalents 0.0981
_diffrn_reflns_av_sigmaI/netI 0.1139
_diffrn_reflns_limit_h_max 16
_diffrn_reflns_limit_h_min -16
_diffrn_reflns_limit_k_max 16
_diffrn_reflns_limit_k_min -16
_diffrn_reflns_limit_l_max 28
_diffrn_reflns_limit_l_min -28
_diffrn_reflns_number 18348
_diffrn_reflns_theta_full 27.47
_diffrn_reflns_theta_max 27.47
_diffrn_reflns_theta_min 3.60
_exptl_absorpt_coefficient_mu 0.145
_exptl_absorpt_correction_T_max 0.924
_exptl_absorpt_correction_T_min 0.821
_exptl_absorpt_correction_type multi-scan
_exptl_absorpt_process_details
;
multi-scan from symmetry-related measurements 
 Sortav (Blessing 1995)
;
_exptl_crystal_colour colorless
_exptl_crystal_density_diffrn 1.173
_exptl_crystal_density_method 'not measured'
_exptl_crystal_description block
_exptl_crystal_F_000 1328
_exptl_crystal_size_max 0.60
_exptl_crystal_size_mid 0.60
_exptl_crystal_size_min 0.40
_refine_diff_density_max 0.300
_refine_diff_density_min -0.306
_refine_diff_density_rms 0.061
_refine_ls_extinction_method none
_refine_ls_goodness_of_fit_ref 0.979
_refine_ls_hydrogen_treatment constr
_refine_ls_matrix_type full
_refine_ls_number_parameters 195
_refine_ls_number_reflns 3977
_refine_ls_number_restraints 0
_refine_ls_restrained_S_all 0.979
_refine_ls_R_factor_all 0.1504
_refine_ls_R_factor_gt 0.0573
_refine_ls_shift/su_max 0.001
_refine_ls_shift/su_mean 0.000
_refine_ls_structure_factor_coef Fsqd
_refine_ls_weighting_details 'calc w=1/[\s^2^(Fo^2^)+(0.0756P)^2^+0.0000P] where P=(Fo^2^+2Fc^2^)/3'
_refine_ls_weighting_scheme calc
_refine_ls_wR_factor_gt 0.1244
_refine_ls_wR_factor_ref 0.1581
_reflns_number_gt 1976
_reflns_number_total 3977
_reflns_threshold_expression >2sigma(I)
_cod_data_source_file c3ob42099j.txt
_cod_data_source_block k13cgf1
_cod_depositor_comments
;
The following automatic conversions were performed:

'_symmetry_cell_setting' value 'Orthorhombic' changed to
'orthorhombic' according to
/usr/data/users/saulius/automatic-downloads/current/RSC/lib/dictionaries/cif_core.dic
dictionary named 'cif_core.dic' version 2.4.2 from 2011-04-26.

Automatic conversion script
Id: cif_fix_values 2281 2013-09-26 08:29:07Z andrius 
;
_cod_original_sg_symbol_H-M Pcab
_cod_database_code 7153641

loop_
_symmetry_equiv_pos_as_xyz
'x, y, z'
'-x, -y+1/2, z+1/2'
'x+1/2, -y, -z+1/2'
'-x+1/2, y+1/2, -z'
'-x, -y, -z'
'x, y-1/2, -z-1/2'
'-x-1/2, y, z-1/2'
'x-1/2, -y-1/2, z'

loop_
_atom_site_label
_atom_site_type_symbol
_atom_site_fract_x
_atom_site_fract_y
_atom_site_fract_z
_atom_site_U_iso_or_equiv
_atom_site_adp_type
_atom_site_occupancy
_atom_site_symmetry_multiplicity
_atom_site_calc_flag
_atom_site_refinement_flags
Si2 Si 1.12418(6) -0.28449(5) 0.37813(3) 0.0302(2) Uani 1 1 d .
O1 O 0.99601(14) 0.09824(13) 0.32721(7) 0.0312(5) Uani 1 1 d .
O2 O 0.96729(14) 0.11911(12) 0.43431(7) 0.0297(4) Uani 1 1 d .
O3 O 0.47589(15) 0.12771(13) 0.34157(8) 0.0373(5) Uani 1 1 d .
O4 O 1.12274(15) -0.15626(12) 0.36394(7) 0.0325(5) Uani 1 1 d .
C1 C 0.8080(2) 0.12687(17) 0.36472(11) 0.0270(6) Uani 1 1 d .
C2 C 0.7635(2) 0.13232(17) 0.30660(12) 0.0305(6) Uani 1 1 d .
H2 H 0.8102 0.1349 0.2726 0.037 Uiso 1 1 calc R
C3 C 0.6545(2) 0.13412(16) 0.29662(12) 0.0286(6) Uani 1 1 d .
H3 H 0.6271 0.1391 0.2565 0.034 Uiso 1 1 calc R
C4 C 0.5855(2) 0.12860(17) 0.34556(12) 0.0286(6) Uani 1 1 d .
C5 C 0.6263(2) 0.12334(18) 0.40439(11) 0.0311(6) Uani 1 1 d .
H5 H 0.5791 0.1202 0.4381 0.037 Uiso 1 1 calc R
C6 C 0.7357(2) 0.12275(17) 0.41327(12) 0.0312(7) Uani 1 1 d .
H6 H 0.7627 0.1195 0.4535 0.037 Uiso 1 1 calc R
C7 C 0.4296(2) 0.1251(2) 0.28236(12) 0.0455(8) Uani 1 1 d .
H7A H 0.4523 0.1876 0.2596 0.068 Uiso 1 1 calc R
H7B H 0.3515 0.1246 0.2858 0.068 Uiso 1 1 calc R
H7C H 0.4534 0.0613 0.2611 0.068 Uiso 1 1 calc R
C8 C 1.1072(2) 0.07535(19) 0.33713(11) 0.0290(6) Uani 1 1 d .
H8A H 1.1490 0.1415 0.3335 0.035 Uiso 1 1 calc R
H8B H 1.1325 0.0263 0.3053 0.035 Uiso 1 1 calc R
C9 C 1.0785(2) 0.09876(18) 0.44604(11) 0.0281(6) Uani 1 1 d .
H9A H 1.0859 0.0662 0.4866 0.034 Uiso 1 1 calc R
H9B H 1.1179 0.1666 0.4464 0.034 Uiso 1 1 calc R
C10 C 1.1279(2) 0.02627(17) 0.39914(11) 0.0259(6) Uani 1 1 d .
C11 C 1.0748(2) -0.08211(18) 0.40485(11) 0.0298(6) Uani 1 1 d .
H11A H 1.0824 -0.1081 0.4470 0.036 Uiso 1 1 calc R
H11B H 0.9975 -0.0757 0.3958 0.036 Uiso 1 1 calc R
C12 C 0.9885(3) -0.3380(3) 0.3706(2) 0.0973(16) Uani 1 1 d .
H12A H 0.9407 -0.3017 0.3990 0.146 Uiso 1 1 calc R
H12B H 0.9893 -0.4138 0.3798 0.146 Uiso 1 1 calc R
H12C H 0.9630 -0.3272 0.3290 0.146 Uiso 1 1 calc R
C13 C 1.1768(3) -0.3092(2) 0.45466(14) 0.0798(13) Uani 1 1 d .
H13A H 1.2450 -0.2720 0.4597 0.120 Uiso 1 1 calc R
H13B H 1.1880 -0.3852 0.4602 0.120 Uiso 1 1 calc R
H13C H 1.1255 -0.2836 0.4849 0.120 Uiso 1 1 calc R
C14 C 1.2152(3) -0.3414(2) 0.32187(14) 0.0576(10) Uani 1 1 d .
H14A H 1.1875 -0.3277 0.2811 0.086 Uiso 1 1 calc R
H14B H 1.2207 -0.4178 0.3283 0.086 Uiso 1 1 calc R
H14C H 1.2861 -0.3092 0.3261 0.086 Uiso 1 1 calc R
C15 C 1.2479(2) 0.0180(2) 0.40932(12) 0.0370(7) Uani 1 1 d .
H15A H 1.2796 -0.0264 0.3777 0.056 Uiso 1 1 calc R
H15B H 1.2616 -0.0136 0.4491 0.056 Uiso 1 1 calc R
H15C H 1.2798 0.0887 0.4077 0.056 Uiso 1 1 calc R
B1 B 0.9307(3) 0.1167(2) 0.37585(14) 0.0289(7) Uani 1 1 d .

loop_
_atom_site_aniso_label
_atom_site_aniso_U_11
_atom_site_aniso_U_22
_atom_site_aniso_U_33
_atom_site_aniso_U_23
_atom_site_aniso_U_13
_atom_site_aniso_U_12
Si2 0.0359(5) 0.0204(4) 0.0344(4) 0.0008(3) 0.0006(4) 0.0014(3)
O1 0.0316(12) 0.0321(10) 0.0298(10) 0.0008(8) 0.0005(9) 0.0033(8)
O2 0.0289(11) 0.0314(10) 0.0287(10) -0.0038(8) -0.0014(9) 0.0060(8)
O3 0.0317(13) 0.0406(11) 0.0396(11) 0.0021(9) -0.0052(10) 0.0008(9)
O4 0.0462(13) 0.0202(9) 0.0310(10) 0.0001(7) 0.0049(9) 0.0010(9)
C1 0.0346(18) 0.0164(12) 0.0298(15) -0.0005(11) 0.0004(13) 0.0005(12)
C2 0.0352(18) 0.0196(12) 0.0366(16) -0.0005(11) 0.0040(14) 0.0003(12)
C3 0.0372(18) 0.0206(12) 0.0280(14) 0.0007(11) -0.0019(13) -0.0006(12)
C4 0.0303(17) 0.0188(13) 0.0366(16) -0.0014(11) -0.0020(14) 0.0000(12)
C5 0.0356(18) 0.0275(14) 0.0301(15) 0.0023(11) 0.0040(14) -0.0004(12)
C6 0.0373(18) 0.0273(14) 0.0289(15) 0.0006(11) -0.0032(14) -0.0001(12)
C7 0.0366(19) 0.0569(19) 0.0429(18) 0.0051(15) -0.0093(15) 0.0008(15)
C8 0.0291(18) 0.0234(13) 0.0345(15) 0.0005(11) 0.0055(13) -0.0001(12)
C9 0.0258(16) 0.0251(13) 0.0335(15) 0.0001(11) -0.0024(13) 0.0003(11)
C10 0.0263(16) 0.0203(12) 0.0312(14) 0.0006(10) 0.0044(13) 0.0000(11)
C11 0.0348(17) 0.0251(14) 0.0294(14) -0.0007(12) 0.0030(13) 0.0061(12)
C12 0.053(3) 0.038(2) 0.201(5) 0.025(3) -0.002(3) -0.0029(18)
C13 0.151(4) 0.0403(18) 0.048(2) 0.0051(16) -0.015(2) 0.029(2)
C14 0.089(3) 0.0270(16) 0.056(2) -0.0053(14) 0.019(2) 0.0049(16)
C15 0.0328(18) 0.0369(15) 0.0414(16) -0.0011(13) 0.0030(14) 0.0028(13)
B1 0.036(2) 0.0153(14) 0.0359(18) -0.0005(13) 0.0045(16) 0.0020(13)

loop_
_atom_type_symbol
_atom_type_description
_atom_type_scat_dispersion_real
_atom_type_scat_dispersion_imag
_atom_type_scat_source
C C 0.0033 0.0016 'International Tables Vol C Tables 4.2.6.8 and 6.1.1.4'
H H 0.0000 0.0000 'International Tables Vol C Tables 4.2.6.8 and 6.1.1.4'
O O 0.0106 0.0060 'International Tables Vol C Tables 4.2.6.8 and 6.1.1.4'
Si Si 0.0817 0.0704 'International Tables Vol C Tables 4.2.6.8 and 6.1.1.4'
B B 0.0013 0.0007 'International Tables Vol C Tables 4.2.6.8 and 6.1.1.4'

loop_
_geom_angle_atom_site_label_1
_geom_angle_atom_site_label_2
_geom_angle_atom_site_label_3
_geom_angle
O4 Si2 C14 105.35(11)
O4 Si2 C12 109.61(13)
C14 Si2 C12 111.57(19)
O4 Si2 C13 110.18(12)
C14 Si2 C13 109.43(16)
C12 Si2 C13 110.6(2)
B1 O1 C8 119.5(2)
B1 O2 C9 119.3(2)
C4 O3 C7 117.5(2)
C11 O4 Si2 121.90(15)
C2 C1 C6 116.4(3)
C2 C1 B1 122.7(2)
C6 C1 B1 120.8(2)
C3 C2 C1 122.6(2)
C3 C2 H2 118.7
C1 C2 H2 118.7
C2 C3 C4 119.3(2)
C2 C3 H3 120.3
C4 C3 H3 120.3
O3 C4 C3 124.9(2)
O3 C4 C5 115.0(2)
C3 C4 C5 120.1(3)
C6 C5 C4 119.5(2)
C6 C5 H5 120.2
C4 C5 H5 120.2
C5 C6 C1 122.0(2)
C5 C6 H6 119.0
C1 C6 H6 119.0
O3 C7 H7A 109.5
O3 C7 H7B 109.5
H7A C7 H7B 109.5
O3 C7 H7C 109.5
H7A C7 H7C 109.5
H7B C7 H7C 109.5
O1 C8 C10 112.5(2)
O1 C8 H8A 109.1
C10 C8 H8A 109.1
O1 C8 H8B 109.1
C10 C8 H8B 109.1
H8A C8 H8B 107.8
O2 C9 C10 112.3(2)
O2 C9 H9A 109.1
C10 C9 H9A 109.1
O2 C9 H9B 109.1
C10 C9 H9B 109.1
H9A C9 H9B 107.9
C9 C10 C15 110.1(2)
C9 C10 C8 107.26(19)
C15 C10 C8 109.1(2)
C9 C10 C11 108.1(2)
C15 C10 C11 110.7(2)
C8 C10 C11 111.5(2)
O4 C11 C10 110.8(2)
O4 C11 H11A 109.5
C10 C11 H11A 109.5
O4 C11 H11B 109.5
C10 C11 H11B 109.5
H11A C11 H11B 108.1
Si2 C12 H12A 109.5
Si2 C12 H12B 109.5
H12A C12 H12B 109.5
Si2 C12 H12C 109.5
H12A C12 H12C 109.5
H12B C12 H12C 109.5
Si2 C13 H13A 109.5
Si2 C13 H13B 109.5
H13A C13 H13B 109.5
Si2 C13 H13C 109.5
H13A C13 H13C 109.5
H13B C13 H13C 109.5
Si2 C14 H14A 109.5
Si2 C14 H14B 109.5
H14A C14 H14B 109.5
Si2 C14 H14C 109.5
H14A C14 H14C 109.5
H14B C14 H14C 109.5
C10 C15 H15A 109.5
C10 C15 H15B 109.5
H15A C15 H15B 109.5
C10 C15 H15C 109.5
H15A C15 H15C 109.5
H15B C15 H15C 109.5
O1 B1 O2 122.9(3)
O1 B1 C1 118.6(3)
O2 B1 C1 118.4(2)

loop_
_geom_bond_atom_site_label_1
_geom_bond_atom_site_label_2
_geom_bond_distance
Si2 O4 1.6536(16)
Si2 C14 1.831(3)
Si2 C12 1.834(4)
Si2 C13 1.839(3)
O1 B1 1.368(3)
O1 C8 1.437(3)
O2 B1 1.369(3)
O2 C9 1.437(3)
O3 C4 1.373(3)
O3 C7 1.429(3)
O4 C11 1.433(3)
C1 C2 1.399(3)
C1 C6 1.403(4)
C1 B1 1.558(4)
C2 C3 1.381(3)
C2 H2 0.9500
C3 C4 1.383(4)
C3 H3 0.9500
C4 C5 1.396(4)
C5 C6 1.382(4)
C5 H5 0.9500
C6 H6 0.9500
C7 H7A 0.9800
C7 H7B 0.9800
C7 H7C 0.9800
C8 C10 1.524(3)
C8 H8A 0.9900
C8 H8B 0.9900
C9 C10 1.515(3)
C9 H9A 0.9900
C9 H9B 0.9900
C10 C15 1.520(3)
C10 C11 1.529(3)
C11 H11A 0.9900
C11 H11B 0.9900
C12 H12A 0.9800
C12 H12B 0.9800
C12 H12C 0.9800
C13 H13A 0.9800
C13 H13B 0.9800
C13 H13C 0.9800
C14 H14A 0.9800
C14 H14B 0.9800
C14 H14C 0.9800
C15 H15A 0.9800
C15 H15B 0.9800
C15 H15C 0.9800

loop_
_geom_torsion_atom_site_label_1
_geom_torsion_atom_site_label_2
_geom_torsion_atom_site_label_3
_geom_torsion_atom_site_label_4
_geom_torsion
C14 Si2 O4 C11 -169.1(2)
C12 Si2 O4 C11 70.7(2)
C13 Si2 O4 C11 -51.2(2)
C6 C1 C2 C3 0.3(3)
B1 C1 C2 C3 175.5(2)
C1 C2 C3 C4 -1.1(3)
C7 O3 C4 C3 4.5(3)
C7 O3 C4 C5 -175.5(2)
C2 C3 C4 O3 -178.7(2)
C2 C3 C4 C5 1.2(3)
O3 C4 C5 C6 179.4(2)
C3 C4 C5 C6 -0.6(3)
C4 C5 C6 C1 -0.3(4)
C2 C1 C6 C5 0.4(3)
B1 C1 C6 C5 -174.9(2)
B1 O1 C8 C10 26.2(3)
B1 O2 C9 C10 -28.9(3)
O2 C9 C10 C15 173.24(19)
O2 C9 C10 C8 54.6(3)
O2 C9 C10 C11 -65.7(2)
O1 C8 C10 C9 -53.4(3)
O1 C8 C10 C15 -172.6(2)
O1 C8 C10 C11 64.8(3)
Si2 O4 C11 C10 152.56(17)
C9 C10 C11 O4 -176.6(2)
C15 C10 C11 O4 -55.9(3)
C8 C10 C11 O4 65.8(3)
C8 O1 B1 O2 3.0(3)
C8 O1 B1 C1 -172.2(2)
C9 O2 B1 O1 -1.7(3)
C9 O2 B1 C1 173.5(2)
C2 C1 B1 O1 -8.9(3)
C6 C1 B1 O1 166.0(2)
C2 C1 B1 O2 175.7(2)
C6 C1 B1 O2 -9.4(3)
